data_8104803
loop_
_publ_author_name
'Zhao, Benbo'
'Fu, Kai'
'Xun, Miao-Miao'
'Yuan, Changchun'

_publ_section_title
;
 Crystal structure of
 1&#x2010;tert&#x2010;butyl&#x2010;3&#x2010;(2,6&#x2010;diisopropyl&#x2010;4&#x2010;phenoxyphenyl)&#x2010;2-methylisothiourea,
 C24H34N2OS
;
_journal_issue 3
_journal_name_full 'Zeitschrift f\"ur Kristallographie - New Crystal Structures'
_journal_page_first 693
_journal_page_last 695
_journal_paper_doi 10.1515/ncrs-2021-0040
_journal_volume 236
_journal_year 2021
_chemical_absolute_configuration rm
_chemical_formula_moiety 'C24 H34 N2 O S'
_chemical_formula_sum 'C24 H34 N2 O S'
_chemical_formula_weight 398.59
_space_group_crystal_system orthorhombic
_space_group_IT_number 19
_space_group_name_Hall 'P 2ac 2ab'
_space_group_name_H-M_alt 'P 21 21 21'
_atom_sites_solution_hydrogens mixed
_atom_sites_solution_primary dual
_cell_angle_alpha 90
_cell_angle_beta 90
_cell_angle_gamma 90
_cell_formula_units_Z 4
_cell_length_a 11.0576(3)
_cell_length_b 11.8406(3)
_cell_length_c 18.0061(5)
_cell_measurement_reflns_used 9983
_cell_measurement_temperature 170
_cell_measurement_theta_max 26.252
_cell_measurement_theta_min 2.162
_cell_volume 2357.51(11)
_computing_cell_refinement 'SAINT V8.40A (?, 2016)'
_computing_data_reduction 'SAINT V8.40A (?, 2016)'
_computing_molecular_graphics 'Olex2 (Dolomanov et al., 2009)'
_computing_publication_material 'Olex2 (Dolomanov et al., 2009)'
_computing_structure_refinement 'ShelXL (Sheldrick, 2015)'
_computing_structure_solution 'ShelXT (Sheldrick, 2015)'
_diffrn_ambient_temperature 170.0
_diffrn_measured_fraction_theta_full 0.992
_diffrn_measured_fraction_theta_max 0.993
_diffrn_measurement_device_type 'D8 VENTURE'
_diffrn_measurement_method '\f and \w scans'
_diffrn_radiation_type MoK\a
_diffrn_radiation_wavelength 0.71073
_diffrn_reflns_av_R_equivalents 0.0424
_diffrn_reflns_av_unetI/netI 0.0308
_diffrn_reflns_Laue_measured_fraction_full 0.992
_diffrn_reflns_Laue_measured_fraction_max 0.993
_diffrn_reflns_limit_h_max 13
_diffrn_reflns_limit_h_min -13
_diffrn_reflns_limit_k_max 14
_diffrn_reflns_limit_k_min -14
_diffrn_reflns_limit_l_max 22
_diffrn_reflns_limit_l_min -22
_diffrn_reflns_number 27534
_diffrn_reflns_point_group_measured_fraction_full 0.994
_diffrn_reflns_point_group_measured_fraction_max 0.995
_diffrn_reflns_theta_full 25.242
_diffrn_reflns_theta_max 26.387
_diffrn_reflns_theta_min 2.059
_diffrn_standards_number 0
_exptl_absorpt_coefficient_mu 0.153
_exptl_absorpt_correction_T_max 0.7454
_exptl_absorpt_correction_T_min 0.6987
_exptl_absorpt_correction_type multi-scan
_exptl_absorpt_process_details
'SADABS-2016/2 (Bruker,2016/2) was used for absorption correction. wR2(int) was 0.1467 before and 0.0489 after correction. The Ratio of minimum to maximum transmission is 0.9373. The \l/2 correction factor is Not present.'
_exptl_crystal_colour colourless
_exptl_crystal_colour_primary colourless
_exptl_crystal_density_diffrn 1.123
_exptl_crystal_description block
_exptl_crystal_F_000 864
_exptl_crystal_size_max 0.32
_exptl_crystal_size_mid 0.28
_exptl_crystal_size_min 0.12
_refine_diff_density_max 0.161
_refine_diff_density_min -0.131
_refine_diff_density_rms 0.030
_refine_ls_abs_structure_details
;
 Flack x determined using 1724 quotients [(I+)-(I-)]/[(I+)+(I-)]
 (Parsons, Flack and Wagner, Acta Cryst. B69 (2013) 249-259).
;
_refine_ls_abs_structure_Flack 0.03(3)
_refine_ls_extinction_coef .
_refine_ls_extinction_method none
_refine_ls_goodness_of_fit_ref 1.060
_refine_ls_hydrogen_treatment mixed
_refine_ls_matrix_type full
_refine_ls_number_parameters 265
_refine_ls_number_reflns 4811
_refine_ls_number_restraints 0
_refine_ls_restrained_S_all 1.060
_refine_ls_R_factor_all 0.0415
_refine_ls_R_factor_gt 0.0334
_refine_ls_shift/su_max 0.000
_refine_ls_shift/su_mean 0.000
_refine_ls_structure_factor_coef Fsqd
_refine_ls_weighting_details 'w=1/[\s^2^(Fo^2^)+(0.0303P)^2^+0.4601P] where P=(Fo^2^+2Fc^2^)/3'
_refine_ls_weighting_scheme calc
_refine_ls_wR_factor_gt 0.0725
_refine_ls_wR_factor_ref 0.0780
_reflns_Friedel_coverage 0.769
_reflns_Friedel_fraction_full 0.997
_reflns_Friedel_fraction_max 0.997
_reflns_number_gt 4318
_reflns_number_total 4811
_reflns_threshold_expression 'I > 2\s(I)'
_cod_data_source_file suppl_j_ncrs-2021-0040_suppl.cif
_cod_data_source_block p
_cod_database_code 8104803
_shelx_space_group_comment
;
The symmetry employed for this shelxl refinement is uniquely defined
by the following loop, which should always be used as a source of
symmetry information in preference to the above space-group names.
They are only intended as comments.
;
_shelx_estimated_absorpt_t_max 0.982
_shelx_estimated_absorpt_t_min 0.953
_olex2_refinement_description
;
1. Fixed Uiso
 At 1.2 times of:
  All C(H) groups
 At 1.5 times of:
  All C(H,H,H) groups
2.a Ternary CH refined with riding coordinates:
 C16(H16), C13(H13)
2.b Aromatic/amide H refined with riding coordinates:
 C12(H12), C1(H1), C5(H5), C8(H8), C2(H2A), C3(H3), C4(H4)
2.c Idealised Me refined as rotating group:
 C20(H20A,H20B,H20C), C23(H23A,H23B,H23C), C22(H22A,H22B,H22C), C24(H24A,H24B,
 H24C), C17(H17A,H17B,H17C), C15(H15A,H15B,H15C), C14(H14A,H14B,H14C), C18(H18A,
 H18B,H18C)
;

loop_
_space_group_symop_operation_xyz
'x, y, z'
'-x+1/2, -y, z+1/2'
'-x, y+1/2, -z+1/2'
'x+1/2, -y+1/2, -z'

loop_
_atom_site_label
_atom_site_type_symbol
_atom_site_fract_x
_atom_site_fract_y
_atom_site_fract_z
_atom_site_U_iso_or_equiv
_atom_site_adp_type
_atom_site_occupancy
_atom_site_site_symmetry_order
_atom_site_calc_flag
_atom_site_refinement_flags_posn
_atom_site_refinement_flags_adp
_atom_site_refinement_flags_occupancy
_atom_site_disorder_assembly
_atom_site_disorder_group
C1 C 0.6023(2) 0.3534(2) 0.50133(12) 0.0349(5) Uani 1 1 d . . . . .
H1 H 0.520670 0.354149 0.484953 0.042 Uiso 1 1 calc R . . . .
C2 C 0.6429(3) 0.2696(2) 0.54925(14) 0.0478(6) Uani 1 1 d . . . . .
H2A H 0.588462 0.212782 0.565644 0.057 Uiso 1 1 calc R . . . .
C3 C 0.7611(3) 0.2681(2) 0.57326(14) 0.0564(8) Uani 1 1 d . . . . .
H3 H 0.788590 0.209817 0.605347 0.068 Uiso 1 1 calc R . . . .
C4 C 0.8393(3) 0.3520(3) 0.55029(14) 0.0524(7) Uani 1 1 d . . . . .
H4 H 0.920469 0.351955 0.567568 0.063 Uiso 1 1 calc R . . . .
C5 C 0.8011(2) 0.4362(2) 0.50247(13) 0.0389(6) Uani 1 1 d . . . . .
H5 H 0.855328 0.493668 0.486743 0.047 Uiso 1 1 calc R . . . .
C6 C 0.68212(19) 0.43535(19) 0.47784(12) 0.0297(5) Uani 1 1 d . . . . .
C7 C 0.53744(19) 0.51286(19) 0.39532(12) 0.0315(5) Uani 1 1 d . . . . .
C8 C 0.4423(2) 0.57215(19) 0.42493(13) 0.0327(5) Uani 1 1 d . . . . .
H8 H 0.453688 0.615599 0.468726 0.039 Uiso 1 1 calc R . . . .
C9 C 0.32932(19) 0.56885(19) 0.39104(12) 0.0306(5) Uani 1 1 d . . . . .
C10 C 0.31512(19) 0.50297(18) 0.32625(11) 0.0280(5) Uani 1 1 d . . . . .
C11 C 0.41377(18) 0.44387(18) 0.29545(12) 0.0284(4) Uani 1 1 d . . . . .
C12 C 0.5250(2) 0.44957(19) 0.33157(12) 0.0317(5) Uani 1 1 d . . . . .
H12 H 0.592554 0.409689 0.312182 0.038 Uiso 1 1 calc R . . . .
C13 C 0.2223(2) 0.6322(2) 0.42389(13) 0.0378(5) Uani 1 1 d . . . . .
H13 H 0.172093 0.659816 0.381396 0.045 Uiso 1 1 calc R . . . .
C14 C 0.2579(3) 0.7353(2) 0.46961(16) 0.0562(7) Uani 1 1 d . . . . .
H14A H 0.300009 0.710738 0.514718 0.084 Uiso 1 1 calc GR . . . .
H14B H 0.185143 0.777653 0.483300 0.084 Uiso 1 1 calc GR . . . .
H14C H 0.311577 0.783674 0.440231 0.084 Uiso 1 1 calc GR . . . .
C15 C 0.1433(3) 0.5543(3) 0.46962(17) 0.0586(8) Uani 1 1 d . . . . .
H15A H 0.121841 0.487767 0.440008 0.088 Uiso 1 1 calc GR . . . .
H15B H 0.069412 0.594217 0.484308 0.088 Uiso 1 1 calc GR . . . .
H15C H 0.187382 0.530388 0.514127 0.088 Uiso 1 1 calc GR . . . .
C16 C 0.4009(2) 0.3746(2) 0.22466(12) 0.0357(5) Uani 1 1 d . . . . .
H16 H 0.326073 0.400792 0.198642 0.043 Uiso 1 1 calc R . . . .
C17 C 0.3859(3) 0.2494(2) 0.24095(16) 0.0644(9) Uani 1 1 d . . . . .
H17A H 0.456844 0.221874 0.268043 0.097 Uiso 1 1 calc GR . . . .
H17B H 0.377859 0.207888 0.194139 0.097 Uiso 1 1 calc GR . . . .
H17C H 0.313222 0.237847 0.271181 0.097 Uiso 1 1 calc GR . . . .
C18 C 0.5063(3) 0.3910(3) 0.17186(16) 0.0709(10) Uani 1 1 d . . . . .
H18A H 0.517131 0.471783 0.161908 0.106 Uiso 1 1 calc GR . . . .
H18B H 0.489875 0.351376 0.125168 0.106 Uiso 1 1 calc GR . . . .
H18C H 0.580129 0.360575 0.194382 0.106 Uiso 1 1 calc GR . . . .
C19 C 0.16496(18) 0.54265(18) 0.23830(11) 0.0274(5) Uani 1 1 d . . . . .
C20 C 0.1889(2) 0.6841(2) 0.11308(14) 0.0453(6) Uani 1 1 d . . . . .
H20A H 0.176004 0.615714 0.083470 0.068 Uiso 1 1 calc GR . . . .
H20B H 0.240017 0.736900 0.085288 0.068 Uiso 1 1 calc GR . . . .
H20C H 0.110812 0.719720 0.123705 0.068 Uiso 1 1 calc GR . . . .
C21 C -0.03438(19) 0.4402(2) 0.22528(13) 0.0369(5) Uani 1 1 d . . . . .
C22 C -0.0863(2) 0.4689(3) 0.30155(16) 0.0533(7) Uani 1 1 d . . . . .
H22A H -0.021501 0.467161 0.338650 0.080 Uiso 1 1 calc GR . . . .
H22B H -0.148518 0.413505 0.314774 0.080 Uiso 1 1 calc GR . . . .
H22C H -0.122257 0.544549 0.300167 0.080 Uiso 1 1 calc GR . . . .
C23 C -0.1330(3) 0.4485(3) 0.16654(18) 0.0615(8) Uani 1 1 d . . . . .
H23A H -0.167491 0.524783 0.166931 0.092 Uiso 1 1 calc GR . . . .
H23B H -0.196697 0.393359 0.177354 0.092 Uiso 1 1 calc GR . . . .
H23C H -0.098382 0.432828 0.117519 0.092 Uiso 1 1 calc GR . . . .
C24 C 0.0199(2) 0.3225(2) 0.22425(17) 0.0506(7) Uani 1 1 d . . . . .
H24A H 0.055387 0.307758 0.175335 0.076 Uiso 1 1 calc GR . . . .
H24B H -0.043529 0.266776 0.234352 0.076 Uiso 1 1 calc GR . . . .
H24C H 0.082830 0.317024 0.262387 0.076 Uiso 1 1 calc GR . . . .
N1 N 0.19756(15) 0.48856(15) 0.29648(10) 0.0297(4) Uani 1 1 d . . . . .
N2 N 0.05803(16) 0.52464(16) 0.20359(11) 0.0330(4) Uani 1 1 d . . . . .
H2 H 0.039(2) 0.570(2) 0.1678(14) 0.038(7) Uiso 1 1 d . . . . .
O1 O 0.65132(14) 0.52063(14) 0.42933(9) 0.0372(4) Uani 1 1 d . . . . .
S1 S 0.26203(5) 0.64746(5) 0.19872(3) 0.03594(15) Uani 1 1 d . . . . .

loop_
_atom_site_aniso_label
_atom_site_aniso_U_11
_atom_site_aniso_U_22
_atom_site_aniso_U_33
_atom_site_aniso_U_23
_atom_site_aniso_U_13
_atom_site_aniso_U_12
S1 0.0285(3) 0.0346(3) 0.0447(3) 0.0125(3) -0.0029(2) -0.0057(2)
O1 0.0292(8) 0.0366(9) 0.0457(9) 0.0095(7) -0.0106(7) -0.0046(7)
N1 0.0241(8) 0.0325(10) 0.0324(9) 0.0040(9) -0.0012(8) 0.0004(7)
N2 0.0280(9) 0.0334(10) 0.0377(10) 0.0114(9) -0.0059(9) -0.0038(8)
C19 0.0230(10) 0.0263(11) 0.0329(11) 0.0026(9) 0.0024(9) 0.0014(9)
C12 0.0281(11) 0.0315(12) 0.0354(11) 0.0047(10) 0.0005(9) 0.0043(10)
C11 0.0280(10) 0.0280(11) 0.0293(10) 0.0042(10) -0.0009(9) 0.0018(9)
C10 0.0257(10) 0.0276(12) 0.0305(10) 0.0069(9) -0.0011(8) -0.0001(9)
C6 0.0320(11) 0.0302(12) 0.0270(10) -0.0030(9) -0.0035(9) 0.0070(10)
C7 0.0271(10) 0.0306(12) 0.0367(12) 0.0074(10) -0.0068(9) -0.0007(9)
C16 0.0319(11) 0.0430(14) 0.0320(11) -0.0021(10) -0.0010(9) 0.0080(11)
C1 0.0372(11) 0.0335(12) 0.0339(11) 0.0016(11) 0.0019(9) 0.0057(11)
C21 0.0256(11) 0.0394(13) 0.0458(14) 0.0111(11) -0.0036(10) -0.0077(10)
C9 0.0311(11) 0.0258(11) 0.0347(11) 0.0044(9) 0.0009(9) 0.0032(9)
C5 0.0340(11) 0.0430(15) 0.0397(12) -0.0122(12) -0.0074(10) 0.0074(11)
C8 0.0359(12) 0.0292(12) 0.0331(11) 0.0001(10) -0.0042(9) -0.0002(10)
C2 0.0692(18) 0.0374(14) 0.0367(13) 0.0037(11) 0.0072(13) 0.0092(13)
C20 0.0477(14) 0.0488(16) 0.0395(13) 0.0150(12) -0.0002(11) -0.0087(12)
C13 0.0357(12) 0.0389(13) 0.0388(12) -0.0017(11) 0.0006(10) 0.0083(11)
C23 0.0431(15) 0.069(2) 0.0719(19) 0.0230(17) -0.0222(14) -0.0214(15)
C3 0.086(2) 0.0473(16) 0.0359(13) -0.0003(12) -0.0154(15) 0.0266(18)
C4 0.0541(16) 0.0576(17) 0.0453(14) -0.0162(14) -0.0239(12) 0.0268(15)
C22 0.0363(13) 0.0643(18) 0.0592(16) 0.0075(16) 0.0133(13) -0.0060(13)
C24 0.0486(15) 0.0362(14) 0.0670(19) 0.0055(13) -0.0016(13) -0.0127(12)
C17 0.105(3) 0.0419(16) 0.0468(16) -0.0121(13) 0.0086(17) 0.0011(17)
C15 0.0532(16) 0.0574(18) 0.0653(18) -0.0047(15) 0.0234(15) -0.0009(15)
C14 0.0589(18) 0.0435(15) 0.0661(18) -0.0143(14) 0.0038(15) 0.0097(15)
C18 0.0645(19) 0.112(3) 0.0362(14) -0.0087(17) 0.0148(13) -0.019(2)

loop_
_atom_type_symbol
_atom_type_description
_atom_type_scat_dispersion_real
_atom_type_scat_dispersion_imag
_atom_type_scat_source
C C 0.0033 0.0016 'International Tables Vol C Tables 4.2.6.8 and 6.1.1.4'
H H 0.0000 0.0000 'International Tables Vol C Tables 4.2.6.8 and 6.1.1.4'
N N 0.0061 0.0033 'International Tables Vol C Tables 4.2.6.8 and 6.1.1.4'
O O 0.0106 0.0060 'International Tables Vol C Tables 4.2.6.8 and 6.1.1.4'
S S 0.1246 0.1234 'International Tables Vol C Tables 4.2.6.8 and 6.1.1.4'

loop_
_geom_angle_atom_site_label_1
_geom_angle_atom_site_label_2
_geom_angle_atom_site_label_3
_geom_angle
_geom_angle_site_symmetry_1
_geom_angle_site_symmetry_3
C19 S1 C20 103.88(11) . .
C6 O1 C7 116.77(17) . .
C19 N1 C10 120.54(18) . .
C19 N2 C21 125.90(19) . .
C19 N2 H2 117.5(17) . .
C21 N2 H2 116.4(17) . .
N1 C19 S1 120.28(16) . .
N1 C19 N2 123.03(19) . .
N2 C19 S1 116.69(16) . .
C11 C12 H12 119.9 . .
C7 C12 H12 119.9 . .
C7 C12 C11 120.2(2) . .
C12 C11 C10 118.4(2) . .
C12 C11 C16 119.98(19) . .
C10 C11 C16 121.63(18) . .
C11 C10 N1 120.10(19) . .
C11 C10 C9 120.88(19) . .
C9 C10 N1 118.77(19) . .
O1 C6 C1 123.53(19) . .
O1 C6 C5 115.5(2) . .
C1 C6 C5 120.9(2) . .
C12 C7 O1 119.3(2) . .
C8 C7 O1 119.0(2) . .
C8 C7 C12 121.7(2) . .
C11 C16 H16 107.6 . .
C17 C16 C11 112.0(2) . .
C17 C16 H16 107.6 . .
C18 C16 C11 112.6(2) . .
C18 C16 H16 107.6 . .
C18 C16 C17 109.3(3) . .
C6 C1 H1 120.4 . .
C6 C1 C2 119.1(2) . .
C2 C1 H1 120.4 . .
N2 C21 C23 105.49(19) . .
N2 C21 C22 110.2(2) . .
N2 C21 C24 110.10(18) . .
C23 C21 C22 109.9(2) . .
C24 C21 C23 109.5(2) . .
C24 C21 C22 111.4(2) . .
C10 C9 C13 120.47(19) . .
C8 C9 C10 118.5(2) . .
C8 C9 C13 121.0(2) . .
C6 C5 H5 120.6 . .
C4 C5 C6 118.9(2) . .
C4 C5 H5 120.6 . .
C7 C8 C9 120.2(2) . .
C7 C8 H8 119.9 . .
C9 C8 H8 119.9 . .
C1 C2 H2A 119.6 . .
C3 C2 C1 120.7(3) . .
C3 C2 H2A 119.6 . .
S1 C20 H20A 109.5 . .
S1 C20 H20B 109.5 . .
S1 C20 H20C 109.5 . .
H20A C20 H20B 109.5 . .
H20A C20 H20C 109.5 . .
H20B C20 H20C 109.5 . .
C9 C13 H13 107.2 . .
C9 C13 C14 113.8(2) . .
C15 C13 C9 111.1(2) . .
C15 C13 H13 107.2 . .
C15 C13 C14 110.1(2) . .
C14 C13 H13 107.2 . .
C21 C23 H23A 109.5 . .
C21 C23 H23B 109.5 . .
C21 C23 H23C 109.5 . .
H23A C23 H23B 109.5 . .
H23A C23 H23C 109.5 . .
H23B C23 H23C 109.5 . .
C2 C3 H3 120.3 . .
C2 C3 C4 119.4(2) . .
C4 C3 H3 120.3 . .
C5 C4 H4 119.5 . .
C3 C4 C5 120.9(2) . .
C3 C4 H4 119.5 . .
C21 C22 H22A 109.5 . .
C21 C22 H22B 109.5 . .
C21 C22 H22C 109.5 . .
H22A C22 H22B 109.5 . .
H22A C22 H22C 109.5 . .
H22B C22 H22C 109.5 . .
C21 C24 H24A 109.5 . .
C21 C24 H24B 109.5 . .
C21 C24 H24C 109.5 . .
H24A C24 H24B 109.5 . .
H24A C24 H24C 109.5 . .
H24B C24 H24C 109.5 . .
C16 C17 H17A 109.5 . .
C16 C17 H17B 109.5 . .
C16 C17 H17C 109.5 . .
H17A C17 H17B 109.5 . .
H17A C17 H17C 109.5 . .
H17B C17 H17C 109.5 . .
C13 C15 H15A 109.5 . .
C13 C15 H15B 109.5 . .
C13 C15 H15C 109.5 . .
H15A C15 H15B 109.5 . .
H15A C15 H15C 109.5 . .
H15B C15 H15C 109.5 . .
C13 C14 H14A 109.5 . .
C13 C14 H14B 109.5 . .
C13 C14 H14C 109.5 . .
H14A C14 H14B 109.5 . .
H14A C14 H14C 109.5 . .
H14B C14 H14C 109.5 . .
C16 C18 H18A 109.5 . .
C16 C18 H18B 109.5 . .
C16 C18 H18C 109.5 . .
H18A C18 H18B 109.5 . .
H18A C18 H18C 109.5 . .
H18B C18 H18C 109.5 . .

loop_
_geom_bond_atom_site_label_1
_geom_bond_atom_site_label_2
_geom_bond_distance
_geom_bond_site_symmetry_2
S1 C19 1.789(2) .
S1 C20 1.794(2) .
O1 C6 1.378(3) .
O1 C7 1.403(3) .
N1 C19 1.280(3) .
N1 C10 1.416(3) .
N2 C19 1.354(3) .
N2 C21 1.482(3) .
N2 H2 0.86(3) .
C12 H12 0.9500 .
C12 C11 1.393(3) .
C12 C7 1.378(3) .
C11 C10 1.410(3) .
C11 C16 1.522(3) .
C10 C9 1.412(3) .
C6 C1 1.378(3) .
C6 C5 1.388(3) .
C7 C8 1.372(3) .
C16 H16 1.0000 .
C16 C17 1.520(4) .
C16 C18 1.517(3) .
C1 H1 0.9500 .
C1 C2 1.389(3) .
C21 C23 1.523(3) .
C21 C22 1.527(4) .
C21 C24 1.517(4) .
C9 C8 1.391(3) .
C9 C13 1.521(3) .
C5 H5 0.9500 .
C5 C4 1.384(4) .
C8 H8 0.9500 .
C2 H2A 0.9500 .
C2 C3 1.377(4) .
C20 H20A 0.9800 .
C20 H20B 0.9800 .
C20 H20C 0.9800 .
C13 H13 1.0000 .
C13 C15 1.514(4) .
C13 C14 1.524(4) .
C23 H23A 0.9800 .
C23 H23B 0.9800 .
C23 H23C 0.9800 .
C3 H3 0.9500 .
C3 C4 1.381(4) .
C4 H4 0.9500 .
C22 H22A 0.9800 .
C22 H22B 0.9800 .
C22 H22C 0.9800 .
C24 H24A 0.9800 .
C24 H24B 0.9800 .
C24 H24C 0.9800 .
C17 H17A 0.9800 .
C17 H17B 0.9800 .
C17 H17C 0.9800 .
C15 H15A 0.9800 .
C15 H15B 0.9800 .
C15 H15C 0.9800 .
C14 H14A 0.9800 .
C14 H14B 0.9800 .
C14 H14C 0.9800 .
C18 H18A 0.9800 .
C18 H18B 0.9800 .
C18 H18C 0.9800 .
